data_2242874
loop_
_publ_author_name
'Syed Abuthahir, S.'
'NizamMohideen, M.'
'Viswanathan, V.'
'Govindhan, M.'
'Subramanian, K.'

_publ_section_title
;
 The crystal structures of two new coumarin derivatives:
 2-(4-{2-[(2-oxo-2<i>H</i>-chromen-4-yl)oxy]acetyl}piperazin-1-yl)acetamide
 and
 <i>N</i>-(2,4-dimethoxybenzyl)-2-[(2-oxo-2<i>H</i>-chromen-4-yl)oxy]acetamide
;
_journal_coeditor_code SU5482
_journal_issue 4
_journal_name_full 'Acta Crystallographica Section E'
_journal_page_first 482
_journal_page_last 488
_journal_paper_doi 10.1107/S2056989019003736
_journal_volume 75
_journal_year 2019
_chemical_formula_iupac 'C17 H19 N3 O5'
_chemical_formula_moiety 'C17 H19 N3 O5'
_chemical_formula_sum 'C17 H19 N3 O5'
_chemical_formula_weight 345.35
_chemical_name_systematic
;
2-(4-{2-[(2-Oxo-2<i>H</i>-chromen-4-yl)oxy]acetyl}piperazin-1-yl)acetamide
;
_space_group_crystal_system triclinic
_space_group_IT_number 2
_space_group_name_Hall '-P 1'
_space_group_name_H-M_alt 'P -1'
_symmetry_space_group_name_Hall '-P 1'
_symmetry_space_group_name_H-M 'P -1'
_atom_sites_solution_hydrogens geom
_atom_sites_solution_primary direct
_atom_sites_solution_secondary difmap
_audit_creation_method SHELXL-2018/3
_cell_angle_alpha 88.660(2)
_cell_angle_beta 69.568(2)
_cell_angle_gamma 70.724(2)
_cell_formula_units_Z 2
_cell_length_a 8.5260(3)
_cell_length_b 8.8415(3)
_cell_length_c 11.9462(4)
_cell_measurement_reflns_used 3382
_cell_measurement_temperature 293(2)
_cell_measurement_theta_max 26.897
_cell_measurement_theta_min 1.829
_cell_volume 792.27(5)
_computing_cell_refinement
;
SAINT (Bruker, 2008)
;
_computing_data_collection
;
APEX2 (Bruker, 2008)
;
_computing_data_reduction
;
SAINT (Bruker, 2008)
;
_computing_molecular_graphics
;
ORTEP-3 for Windows (Farrugia, 2012) and Mercury (Macrae <i>et al.</i>,
2008)
;
_computing_publication_material
;
WinGX (Farrugia, 2012), publCIF (Westrip, 2010) and PLATON
(Spek, 2009)
;
_computing_structure_refinement
;
SHELXL2018 (Sheldrick, 2015)
;
_computing_structure_solution
;
SHELXS2018 (Sheldrick, 2008)
;
_diffrn_ambient_temperature 293(2)
_diffrn_measured_fraction_theta_full 1.000
_diffrn_measured_fraction_theta_max 0.989
_diffrn_measurement_device_type 'Bruker Kappa APEXII CCD'
_diffrn_measurement_method '\w and \f scans'
_diffrn_radiation_type MoK\a
_diffrn_radiation_wavelength 0.71073
_diffrn_reflns_av_R_equivalents 0.0267
_diffrn_reflns_av_unetI/netI 0.0206
_diffrn_reflns_limit_h_max 10
_diffrn_reflns_limit_h_min -10
_diffrn_reflns_limit_k_max 11
_diffrn_reflns_limit_k_min -11
_diffrn_reflns_limit_l_max 15
_diffrn_reflns_limit_l_min -15
_diffrn_reflns_number 12022
_diffrn_reflns_theta_full 25.242
_diffrn_reflns_theta_max 26.897
_diffrn_reflns_theta_min 1.829
_exptl_absorpt_coefficient_mu 0.108
_exptl_absorpt_correction_T_max 0.824
_exptl_absorpt_correction_T_min 0.756
_exptl_absorpt_correction_type multi-scan
_exptl_absorpt_process_details
;
(<i>SADABS</i>; Bruker, 2008)
;
_exptl_crystal_colour Colourless
_exptl_crystal_density_diffrn 1.448
_exptl_crystal_description Block
_exptl_crystal_F_000 364
_exptl_crystal_size_max 0.250
_exptl_crystal_size_mid 0.240
_exptl_crystal_size_min 0.200
_refine_diff_density_max 0.295
_refine_diff_density_min -0.182
_refine_ls_extinction_coef 0.020(4)
_refine_ls_extinction_expression Fc^*^=kFc[1+0.001xFc^2^\l^3^/sin(2\q)]^-1/4^
_refine_ls_extinction_method
;
(SHELXL2018; Sheldrick, 2015)
;
_refine_ls_goodness_of_fit_ref 1.043
_refine_ls_hydrogen_treatment constr
_refine_ls_matrix_type full
_refine_ls_number_parameters 227
_refine_ls_number_reflns 3382
_refine_ls_number_restraints 0
_refine_ls_restrained_S_all 1.043
_refine_ls_R_factor_all 0.0444
_refine_ls_R_factor_gt 0.0388
_refine_ls_shift/su_max 0.000
_refine_ls_shift/su_mean 0.000
_refine_ls_structure_factor_coef Fsqd
_refine_ls_weighting_details 'w=1/[\s^2^(Fo^2^)+(0.0556P)^2^+0.2007P] where P=(Fo^2^+2Fc^2^)/3'
_refine_ls_weighting_scheme calc
_refine_ls_wR_factor_gt 0.1049
_refine_ls_wR_factor_ref 0.1101
_reflns_number_gt 2947
_reflns_number_total 3382
_reflns_threshold_expression 'I > 2\s(I)'
_cod_data_source_file su5482sup1.cif
_cod_data_source_block I
_cod_database_code 2242874
_shelx_space_group_comment
;
The symmetry employed for this shelxl refinement is uniquely defined
by the following loop, which should always be used as a source of
symmetry information in preference to the above space-group names.
They are only intended as comments.
;
_shelx_estimated_absorpt_t_min 0.973
_shelx_estimated_absorpt_t_max 0.979

loop_
_space_group_symop_operation_xyz
'x, y, z'
'-x, -y, -z'

loop_
_atom_site_type_symbol
_atom_site_label
_atom_site_fract_x
_atom_site_fract_y
_atom_site_fract_z
_atom_site_U_iso_or_equiv
_atom_site_adp_type
_atom_site_calc_flag
_atom_site_occupancy
C C1 0.57138(16) 0.24849(15) 0.44898(11) 0.0326(3) Uani d 1
C C2 0.72086(18) 0.15454(16) 0.47279(13) 0.0396(3) Uani d 1
H H2 0.713439 0.076848 0.526334 0.047 Uiso calc 1
C C3 0.87983(18) 0.17916(17) 0.41538(13) 0.0426(3) Uani d 1
H H3 0.980829 0.116794 0.430161 0.051 Uiso calc 1
C C4 0.89217(18) 0.29534(18) 0.33584(13) 0.0419(3) Uani d 1
H H4 1.000730 0.310220 0.297651 0.050 Uiso calc 1
C C5 0.74271(16) 0.38890(16) 0.31349(12) 0.0355(3) Uani d 1
H H5 0.750512 0.467720 0.260957 0.043 Uiso calc 1
C C6 0.57975(15) 0.36540(14) 0.36965(11) 0.0297(3) Uani d 1
C C7 0.41622(16) 0.45736(14) 0.35108(11) 0.0298(3) Uani d 1
C C8 0.26528(16) 0.42648(15) 0.40841(12) 0.0359(3) Uani d 1
H H8 0.162437 0.483635 0.393790 0.043 Uiso calc 1
C C9 0.25981(17) 0.30714(16) 0.49166(13) 0.0385(3) Uani d 1
C C10 0.28057(16) 0.68340(15) 0.26066(12) 0.0328(3) Uani d 1
H H10A 0.295441 0.787474 0.249025 0.039 Uiso calc 1
H H10B 0.176835 0.696178 0.332561 0.039 Uiso calc 1
C C11 0.25178(15) 0.62523(14) 0.15331(11) 0.0316(3) Uani d 1
C C12 0.11451(17) 0.69477(15) 0.00279(11) 0.0342(3) Uani d 1
H H12A 0.191175 0.585566 -0.031236 0.041 Uiso calc 1
H H12B 0.137190 0.766053 -0.059147 0.041 Uiso calc 1
C C13 -0.07778(17) 0.70594(14) 0.04377(13) 0.0358(3) Uani d 1
H H13A -0.104008 0.680104 -0.024677 0.043 Uiso calc 1
H H13B -0.097577 0.627835 0.100571 0.043 Uiso calc 1
C C14 -0.15445(17) 0.91151(15) 0.20136(11) 0.0349(3) Uani d 1
H H14A -0.176974 0.839746 0.262958 0.042 Uiso calc 1
H H14B -0.231186 1.020451 0.236057 0.042 Uiso calc 1
C C15 0.03821(17) 0.90093(14) 0.16159(12) 0.0348(3) Uani d 1
H H15A 0.058654 0.980127 0.105913 0.042 Uiso calc 1
H H15B 0.064622 0.924109 0.230622 0.042 Uiso calc 1
C C16 -0.38171(17) 0.87031(15) 0.14408(15) 0.0423(3) Uani d 1
H H16A -0.401742 0.814610 0.215885 0.051 Uiso calc 1
H H16B -0.396724 0.810638 0.083757 0.051 Uiso calc 1
C C17 -0.52246(17) 1.03707(16) 0.17290(14) 0.0419(3) Uani d 1
N N1 0.15528(13) 0.73936(12) 0.10337(9) 0.0319(2) Uani d 1
N N2 -0.19807(13) 0.86796(11) 0.10060(9) 0.0308(2) Uani d 1
N N3 -0.47248(16) 1.15212(14) 0.11445(12) 0.0465(3) Uani d 1
H H3A -0.547778 1.248448 0.125737 0.056 Uiso calc 1
H H3B -0.364686 1.130611 0.065147 0.056 Uiso calc 1
O O1 0.41560(12) 0.22028(11) 0.50832(9) 0.0416(2) Uani d 1
O O2 0.12892(14) 0.27595(14) 0.55044(11) 0.0566(3) Uani d 1
O O3 0.43529(11) 0.57057(11) 0.27551(9) 0.0382(2) Uani d 1
O O4 0.31673(15) 0.48319(11) 0.11304(10) 0.0529(3) Uani d 1
O O5 -0.67279(15) 1.05727(14) 0.24444(14) 0.0753(4) Uani d 1

loop_
_atom_site_aniso_label
_atom_site_aniso_U_11
_atom_site_aniso_U_22
_atom_site_aniso_U_33
_atom_site_aniso_U_12
_atom_site_aniso_U_13
_atom_site_aniso_U_23
C1 0.0309(6) 0.0317(6) 0.0322(6) -0.0043(5) -0.0139(5) 0.0023(5)
C2 0.0411(7) 0.0344(6) 0.0401(7) -0.0007(5) -0.0225(6) 0.0044(5)
C3 0.0347(7) 0.0414(7) 0.0480(8) 0.0031(5) -0.0252(6) -0.0034(6)
C4 0.0283(6) 0.0502(8) 0.0437(8) -0.0067(6) -0.0150(6) -0.0027(6)
C5 0.0309(6) 0.0402(7) 0.0330(7) -0.0080(5) -0.0128(5) 0.0042(5)
C6 0.0275(6) 0.0309(6) 0.0280(6) -0.0032(5) -0.0132(5) 0.0006(5)
C7 0.0298(6) 0.0305(6) 0.0285(6) -0.0061(5) -0.0141(5) 0.0057(5)
C8 0.0282(6) 0.0379(7) 0.0415(7) -0.0068(5) -0.0173(5) 0.0110(5)
C9 0.0312(6) 0.0395(7) 0.0431(7) -0.0089(5) -0.0146(5) 0.0109(6)
C10 0.0287(6) 0.0318(6) 0.0394(7) -0.0072(5) -0.0177(5) 0.0130(5)
C11 0.0277(6) 0.0270(6) 0.0371(7) -0.0049(4) -0.0129(5) 0.0088(5)
C12 0.0354(6) 0.0293(6) 0.0328(6) -0.0015(5) -0.0153(5) 0.0001(5)
C13 0.0385(7) 0.0252(6) 0.0436(7) -0.0057(5) -0.0195(6) -0.0003(5)
C14 0.0347(6) 0.0295(6) 0.0336(7) -0.0003(5) -0.0142(5) 0.0009(5)
C15 0.0372(7) 0.0236(5) 0.0443(7) -0.0008(5) -0.0243(6) -0.0003(5)
C16 0.0325(7) 0.0316(6) 0.0635(9) -0.0104(5) -0.0192(6) 0.0099(6)
C17 0.0281(6) 0.0363(7) 0.0591(9) -0.0070(5) -0.0171(6) 0.0049(6)
N1 0.0322(5) 0.0250(5) 0.0363(6) -0.0012(4) -0.0179(4) 0.0017(4)
N2 0.0278(5) 0.0250(5) 0.0388(6) -0.0047(4) -0.0153(4) 0.0032(4)
N3 0.0340(6) 0.0324(6) 0.0650(8) -0.0031(5) -0.0166(6) 0.0110(5)
O1 0.0351(5) 0.0414(5) 0.0469(6) -0.0093(4) -0.0178(4) 0.0197(4)
O2 0.0375(5) 0.0654(7) 0.0673(7) -0.0209(5) -0.0181(5) 0.0328(6)
O3 0.0280(4) 0.0439(5) 0.0448(5) -0.0100(4) -0.0190(4) 0.0205(4)
O4 0.0659(7) 0.0272(5) 0.0597(7) 0.0043(4) -0.0346(6) 0.0017(4)
O5 0.0340(6) 0.0528(7) 0.1128(11) -0.0086(5) -0.0018(6) 0.0128(7)

loop_
_atom_type_symbol
_atom_type_description
_atom_type_scat_dispersion_real
_atom_type_scat_dispersion_imag
_atom_type_scat_source
C C 0.0033 0.0016 'International Tables Vol C Tables 4.2.6.8 and 6.1.1.4'
H H 0.0000 0.0000 'International Tables Vol C Tables 4.2.6.8 and 6.1.1.4'
N N 0.0061 0.0033 'International Tables Vol C Tables 4.2.6.8 and 6.1.1.4'
O O 0.0106 0.0060 'International Tables Vol C Tables 4.2.6.8 and 6.1.1.4'

loop_
_geom_angle_atom_site_label_1
_geom_angle_atom_site_label_2
_geom_angle_atom_site_label_3
_geom_angle
O1 C1 C6 121.80(11)
O1 C1 C2 116.65(12)
C6 C1 C2 121.54(12)
C3 C2 C1 118.55(13)
C3 C2 H2 120.7
C1 C2 H2 120.7
C2 C3 C4 121.20(12)
C2 C3 H3 119.4
C4 C3 H3 119.4
C5 C4 C3 119.83(13)
C5 C4 H4 120.1
C3 C4 H4 120.1
C4 C5 C6 120.20(13)
C4 C5 H5 119.9
C6 C5 H5 119.9
C1 C6 C5 118.66(11)
C1 C6 C7 117.34(11)
C5 C6 C7 123.99(11)
O3 C7 C8 126.49(11)
O3 C7 C6 113.36(10)
C8 C7 C6 120.14(11)
C7 C8 C9 121.26(11)
C7 C8 H8 119.4
C9 C8 H8 119.4
O2 C9 O1 116.18(12)
O2 C9 C8 125.71(12)
O1 C9 C8 118.11(11)
O3 C10 C11 110.44(10)
O3 C10 H10A 109.6
C11 C10 H10A 109.6
O3 C10 H10B 109.6
C11 C10 H10B 109.6
H10A C10 H10B 108.1
O4 C11 N1 122.28(12)
O4 C11 C10 121.53(11)
N1 C11 C10 116.17(10)
N1 C12 C13 110.40(10)
N1 C12 H12A 109.6
C13 C12 H12A 109.6
N1 C12 H12B 109.6
C13 C12 H12B 109.6
H12A C12 H12B 108.1
N2 C13 C12 111.22(10)
N2 C13 H13A 109.4
C12 C13 H13A 109.4
N2 C13 H13B 109.4
C12 C13 H13B 109.4
H13A C13 H13B 108.0
N2 C14 C15 111.67(10)
N2 C14 H14A 109.3
C15 C14 H14A 109.3
N2 C14 H14B 109.3
C15 C14 H14B 109.3
H14A C14 H14B 107.9
N1 C15 C14 109.84(10)
N1 C15 H15A 109.7
C14 C15 H15A 109.7
N1 C15 H15B 109.7
C14 C15 H15B 109.7
H15A C15 H15B 108.2
N2 C16 C17 114.84(10)
N2 C16 H16A 108.6
C17 C16 H16A 108.6
N2 C16 H16B 108.6
C17 C16 H16B 108.6
H16A C16 H16B 107.5
O5 C17 N3 124.21(13)
O5 C17 C16 119.73(13)
N3 C17 C16 116.04(12)
C11 N1 C12 120.29(10)
C11 N1 C15 125.01(11)
C12 N1 C15 111.98(9)
C16 N2 C13 109.10(10)
C16 N2 C14 109.88(10)
C13 N2 C14 109.94(9)
C17 N3 H3A 120.0
C17 N3 H3B 120.0
H3A N3 H3B 120.0
C1 O1 C9 121.30(10)
C7 O3 C10 119.29(9)

loop_
_geom_bond_atom_site_label_1
_geom_bond_atom_site_label_2
_geom_bond_distance
C1 O1 1.3718(16)
C1 C6 1.3883(18)
C1 C2 1.3922(17)
C2 C3 1.376(2)
C2 H2 0.9300
C3 C4 1.387(2)
C3 H3 0.9300
C4 C5 1.3823(18)
C4 H4 0.9300
C5 C6 1.3990(17)
C5 H5 0.9300
C6 C7 1.4538(15)
C7 O3 1.3439(15)
C7 C8 1.3444(17)
C8 C9 1.4338(18)
C8 H8 0.9300
C9 O2 1.2089(16)
C9 O1 1.3774(15)
C10 O3 1.4328(13)
C10 C11 1.5177(18)
C10 H10A 0.9700
C10 H10B 0.9700
C11 O4 1.2241(15)
C11 N1 1.3482(15)
C12 N1 1.4574(16)
C12 C13 1.5073(18)
C12 H12A 0.9700
C12 H12B 0.9700
C13 N2 1.4677(15)
C13 H13A 0.9700
C13 H13B 0.9700
C14 N2 1.4712(16)
C14 C15 1.5127(18)
C14 H14A 0.9700
C14 H14B 0.9700
C15 N1 1.4632(15)
C15 H15A 0.9700
C15 H15B 0.9700
C16 N2 1.4604(16)
C16 C17 1.5164(18)
C16 H16A 0.9700
C16 H16B 0.9700
C17 O5 1.2232(18)
C17 N3 1.3226(19)
N3 H3A 0.8600
N3 H3B 0.8600

loop_
_geom_hbond_atom_site_label_D
_geom_hbond_atom_site_label_H
_geom_hbond_atom_site_label_A
_geom_hbond_site_symmetry_A
_geom_hbond_distance_DH
_geom_hbond_distance_HA
_geom_hbond_distance_DA
_geom_hbond_angle_DHA
_geom_hbond_publ_flag
N3 H3B N2 . 0.86 2.41 2.7716(15) 106.2 yes
C12 H12A O4 . 0.97 2.35 2.7473(15) 103.9 yes
N3 H3A O4 1_465 0.86 2.05 2.8886(15) 165.9 yes
C8 H8 O2 2_566 0.93 2.56 3.3953(16) 149.5 yes
C10 H10A O5 1_655 0.97 2.49 3.4506(18) 173.4 yes
C10 H10B O2 2_566 0.97 2.42 3.3346(16) 156.9 yes
C14 H14A O2 2_566 0.97 2.54 3.4012(17) 148.3 yes
C14 H14B Cg1 1_465 0.97 2.80 3.614(2) 142 yes

loop_
_geom_torsion_atom_site_label_1
_geom_torsion_atom_site_label_2
_geom_torsion_atom_site_label_3
_geom_torsion_atom_site_label_4
_geom_torsion
O1 C1 C2 C3 -179.85(11)
C6 C1 C2 C3 -0.22(19)
C1 C2 C3 C4 0.4(2)
C2 C3 C4 C5 0.2(2)
C3 C4 C5 C6 -0.8(2)
O1 C1 C6 C5 179.20(11)
C2 C1 C6 C5 -0.42(18)
O1 C1 C6 C7 -0.25(18)
C2 C1 C6 C7 -179.87(11)
C4 C5 C6 C1 0.93(19)
C4 C5 C6 C7 -179.66(12)
C1 C6 C7 O3 178.34(10)
C5 C6 C7 O3 -1.09(17)
C1 C6 C7 C8 -0.84(18)
C5 C6 C7 C8 179.74(12)
O3 C7 C8 C9 -176.93(12)
C6 C7 C8 C9 2.1(2)
C7 C8 C9 O2 176.98(14)
C7 C8 C9 O1 -2.3(2)
O3 C10 C11 O4 21.02(17)
O3 C10 C11 N1 -157.19(10)
N1 C12 C13 N2 56.80(14)
N2 C14 C15 N1 -56.02(13)
N2 C16 C17 O5 -155.82(15)
N2 C16 C17 N3 25.9(2)
O4 C11 N1 C12 4.18(19)
C10 C11 N1 C12 -177.62(10)
O4 C11 N1 C15 163.96(13)
C10 C11 N1 C15 -17.84(18)
C13 C12 N1 C11 105.42(13)
C13 C12 N1 C15 -56.81(14)
C14 C15 N1 C11 -105.06(14)
C14 C15 N1 C12 56.17(14)
C17 C16 N2 C13 -163.63(12)
C17 C16 N2 C14 75.77(15)
C12 C13 N2 C16 -177.13(11)
C12 C13 N2 C14 -56.57(14)
C15 C14 N2 C16 176.60(10)
C15 C14 N2 C13 56.50(13)
C6 C1 O1 C9 0.03(18)
C2 C1 O1 C9 179.66(12)
O2 C9 O1 C1 -178.15(12)
C8 C9 O1 C1 1.20(19)
C8 C7 O3 C10 6.90(19)
C6 C7 O3 C10 -172.21(10)
C11 C10 O3 C7 -94.52(13)

_cod_database_fobs_code 2242874
